data_4327741
loop_
_publ_author_name
'Taruna Singh'
'Ram Kishan'
'Munirathinam Nethaji'
'Natesan Thirupathi'

_publ_section_title
;
 Synthesis, Reactivity Studies, Structural Aspects, and Solution Behavior
 of Half Sandwich Ruthenium(II) N,N',N"-Triarylguanidinate Complexes
;
_journal_name_full 'Inorganic Chemistry'
_journal_page_first 157
_journal_page_last 169
_journal_paper_doi 10.1021/ic201343w
_journal_volume 51
_journal_year 2012
_chemical_formula_moiety 'C32 H36 N6 Ru'
_chemical_formula_sum 'C32 H36 N6 Ru'
_chemical_formula_weight 605.74
_chemical_name_systematic ?
_space_group_IT_number 19
_symmetry_cell_setting orthorhombic
_symmetry_space_group_name_Hall 'P 2ac 2ab'
_symmetry_space_group_name_H-M 'P 21 21 21'
_atom_sites_solution_hydrogens geom
_atom_sites_solution_primary direct
_atom_sites_solution_secondary difmap
_audit_creation_method SHELXL-97
_cell_angle_alpha 90.00
_cell_angle_beta 90.00
_cell_angle_gamma 90.00
_cell_formula_units_Z 4
_cell_length_a 8.39499(19)
_cell_length_b 13.1183(3)
_cell_length_c 26.1858(8)
_cell_measurement_reflns_used 6405
_cell_measurement_temperature 298(2)
_cell_measurement_theta_max 26.37
_cell_measurement_theta_min 2.98
_cell_volume 2883.79(13)
_computing_cell_refinement 'CrysAlisPro, Oxford Diffraction Ltd.'
_computing_data_collection 'CrysAlisPro, Oxford Diffraction Ltd.'
_computing_data_reduction 'CrysAlisPro, Oxford Diffraction Ltd.'
_computing_molecular_graphics 'DIAMOND 2.0c'
_computing_publication_material 'WINGX V1.80.01'
_computing_structure_refinement 'SHELXL-97 (Sheldrick, 2008)'
_computing_structure_solution SIR-92
_diffrn_ambient_temperature 298(2)
_diffrn_detector_area_resol_mean 0.3703
_diffrn_measured_fraction_theta_full 0.998
_diffrn_measured_fraction_theta_max 0.998
_diffrn_measurement_device_type 'Sapphire-3 CCD detector'
_diffrn_measurement_method 'OMEGA SCAN'
_diffrn_radiation_monochromator graphite
_diffrn_radiation_source 'Enhance (Mo) x-ray Source'
_diffrn_radiation_type MoK\a
_diffrn_radiation_wavelength 0.71073
_diffrn_reflns_av_R_equivalents 0.0231
_diffrn_reflns_av_sigmaI/netI 0.0418
_diffrn_reflns_limit_h_max 9
_diffrn_reflns_limit_h_min -10
_diffrn_reflns_limit_k_max 13
_diffrn_reflns_limit_k_min -16
_diffrn_reflns_limit_l_max 32
_diffrn_reflns_limit_l_min -14
_diffrn_reflns_number 10291
_diffrn_reflns_theta_full 26.37
_diffrn_reflns_theta_max 26.37
_diffrn_reflns_theta_min 2.98
_exptl_absorpt_coefficient_mu 0.575
_exptl_absorpt_correction_T_max 0.8601
_exptl_absorpt_correction_T_min 0.8373
_exptl_absorpt_correction_type empirical
_exptl_absorpt_process_details 'CrysAlisPro 1.171.34.40 (2006)'
_exptl_crystal_colour Red
_exptl_crystal_density_diffrn 1.395
_exptl_crystal_description Needle
_exptl_crystal_F_000 1256
_exptl_crystal_size_max 0.32
_exptl_crystal_size_mid 0.29
_exptl_crystal_size_min 0.27
_refine_diff_density_max 0.501
_refine_diff_density_min -1.081
_refine_diff_density_rms 0.056
_refine_ls_abs_structure_details 'Flack H D (1983), Acta Cryst. A39, 876-881'
_refine_ls_abs_structure_Flack 0.01(3)
_refine_ls_extinction_method none
_refine_ls_goodness_of_fit_ref 0.974
_refine_ls_hydrogen_treatment constr
_refine_ls_matrix_type full
_refine_ls_number_parameters 358
_refine_ls_number_reflns 5665
_refine_ls_number_restraints 0
_refine_ls_restrained_S_all 0.974
_refine_ls_R_factor_all 0.0454
_refine_ls_R_factor_gt 0.0357
_refine_ls_shift/su_max 0.006
_refine_ls_shift/su_mean 0.000
_refine_ls_structure_factor_coef Fsqd
_refine_ls_weighting_details 'calc w=1/[\s^2^(Fo^2^)+(0.0496P)^2^+0.0466P] where P=(Fo^2^+2Fc^2^)/3'
_refine_ls_weighting_scheme calc
_refine_ls_wR_factor_gt 0.0803
_refine_ls_wR_factor_ref 0.0831
_reflns_number_gt 4787
_reflns_number_total 5665
_reflns_threshold_expression >2sigma(I)
_cod_data_source_file ic201343w_si_002_5.cif
_cod_data_source_block pnt-5
_cod_database_code 4327741

loop_
_symmetry_equiv_pos_as_xyz
'x, y, z'
'-x+1/2, -y, z+1/2'
'-x, y+1/2, -z+1/2'
'x+1/2, -y+1/2, -z'

loop_
_atom_site_label
_atom_site_type_symbol
_atom_site_fract_x
_atom_site_fract_y
_atom_site_fract_z
_atom_site_U_iso_or_equiv
_atom_site_adp_type
_atom_site_occupancy
_atom_site_symmetry_multiplicity
_atom_site_calc_flag
_atom_site_refinement_flags
Ru1 Ru 0.24618(3) 0.068528(17) 0.221897(9) 0.03006(8) Uani 1 1 d .
N1 N 0.2403(4) -0.01771(19) 0.28957(10) 0.0343(6) Uani 1 1 d .
N2 N 0.1499(4) -0.1927(2) 0.29137(11) 0.0352(7) Uani 1 1 d .
H2 H 0.1469 -0.2467 0.2728 0.042 Uiso 1 1 calc R
N3 N 0.1663(3) -0.08503(19) 0.21802(11) 0.0321(6) Uani 1 1 d .
N4 N 0.0067(4) 0.1090(2) 0.23801(13) 0.0400(9) Uani 1 1 d .
N5 N -0.0841(4) 0.0496(2) 0.25691(13) 0.0406(8) Uani 1 1 d .
N6 N -0.1741(4) -0.0049(3) 0.27556(18) 0.0661(11) Uani 1 1 d .
C1 C 0.1857(4) -0.1029(2) 0.26727(13) 0.0294(8) Uani 1 1 d .
C2 C 0.3331(4) -0.0090(3) 0.33367(13) 0.0322(8) Uani 1 1 d .
C3 C 0.3192(5) 0.0797(3) 0.36224(17) 0.0540(11) Uani 1 1 d .
H3 H 0.2453 0.1294 0.3533 0.065 Uiso 1 1 calc R
C4 C 0.4173(6) 0.0933(4) 0.40445(18) 0.0653(13) Uani 1 1 d .
H4 H 0.4077 0.1533 0.4231 0.078 Uiso 1 1 calc R
C5 C 0.5258(5) 0.0237(4) 0.41983(16) 0.0577(12) Uani 1 1 d .
C6 C 0.5377(5) -0.0640(4) 0.39112(16) 0.0521(10) Uani 1 1 d .
H6 H 0.6117 -0.1133 0.4006 0.063 Uiso 1 1 calc R
C7 C 0.4441(4) -0.0813(3) 0.34905(14) 0.0410(9) Uani 1 1 d .
H7 H 0.4550 -0.1416 0.3307 0.049 Uiso 1 1 calc R
C8 C 0.6250(6) 0.0411(5) 0.46719(18) 0.0907(18) Uani 1 1 d .
H8A H 0.6214 0.1119 0.4764 0.136 Uiso 1 1 calc R
H8B H 0.7333 0.0216 0.4606 0.136 Uiso 1 1 calc R
H8C H 0.5834 0.0008 0.4947 0.136 Uiso 1 1 calc R
C9 C 0.1173(4) -0.2048(3) 0.34392(13) 0.0327(8) Uani 1 1 d .
C10 C 0.0396(5) -0.1311(3) 0.37266(15) 0.0440(10) Uani 1 1 d .
H10 H 0.0131 -0.0689 0.3580 0.053 Uiso 1 1 calc R
C11 C 0.0018(5) -0.1501(3) 0.42290(16) 0.0516(11) Uani 1 1 d .
H11 H -0.0496 -0.0997 0.4417 0.062 Uiso 1 1 calc R
C13 C 0.1152(5) -0.3145(3) 0.41746(16) 0.0511(11) Uani 1 1 d .
H13 H 0.1410 -0.3768 0.4322 0.061 Uiso 1 1 calc R
C14 C 0.1552(4) -0.2963(3) 0.36696(14) 0.0410(9) Uani 1 1 d .
H14 H 0.2081 -0.3463 0.3484 0.049 Uiso 1 1 calc R
C16 C 0.1056(4) -0.1486(2) 0.17979(13) 0.0297(8) Uani 1 1 d .
C17 C 0.1649(5) -0.2462(3) 0.17105(15) 0.0399(9) Uani 1 1 d .
H17 H 0.2380 -0.2740 0.1938 0.048 Uiso 1 1 calc R
C18 C 0.1172(5) -0.3022(3) 0.12927(16) 0.0517(11) Uani 1 1 d .
H18 H 0.1590 -0.3671 0.1241 0.062 Uiso 1 1 calc R
C19 C 0.0075(5) -0.2633(3) 0.09469(16) 0.0533(11) Uani 1 1 d .
C20 C -0.0551(5) -0.1668(3) 0.10436(16) 0.0502(10) Uani 1 1 d .
H20 H -0.1304 -0.1395 0.0822 0.060 Uiso 1 1 calc R
C21 C -0.0071(4) -0.1114(3) 0.14617(14) 0.0429(9) Uani 1 1 d .
H21 H -0.0515 -0.0475 0.1519 0.052 Uiso 1 1 calc R
C22 C -0.0382(7) -0.3214(4) 0.04672(18) 0.0850(17) Uani 1 1 d .
H22A H 0.0482 -0.3190 0.0228 0.128 Uiso 1 1 calc R
H22B H -0.1311 -0.2908 0.0318 0.128 Uiso 1 1 calc R
H22C H -0.0608 -0.3910 0.0553 0.128 Uiso 1 1 calc R
C23 C 0.3818(4) 0.0704(3) 0.15001(14) 0.0396(8) Uani 1 1 d .
C24 C 0.4861(4) 0.0559(3) 0.19193(15) 0.0416(9) Uani 1 1 d .
H24 H 0.5564 0.0011 0.1918 0.050 Uiso 1 1 calc R
C25 C 0.4845(4) 0.1224(3) 0.23312(18) 0.0464(12) Uani 1 1 d .
H25 H 0.5506 0.1090 0.2608 0.056 Uiso 1 1 calc R
C26 C 0.3852(4) 0.2104(3) 0.23460(17) 0.0454(10) Uani 1 1 d .
C27 C 0.2833(4) 0.2230(3) 0.19228(16) 0.0445(10) Uani 1 1 d .
H27 H 0.2144 0.2786 0.1920 0.053 Uiso 1 1 calc R
C28 C 0.2808(4) 0.1563(3) 0.15082(15) 0.0415(9) Uani 1 1 d .
H28 H 0.2123 0.1685 0.1236 0.050 Uiso 1 1 calc R
C29 C 0.3833(5) -0.0087(4) 0.10714(18) 0.0630(13) Uani 1 1 d .
H29 H 0.3539 -0.0744 0.1223 0.076 Uiso 1 1 calc R
C30 C 0.5492(8) -0.0203(5) 0.0851(2) 0.119(3) Uani 1 1 d .
H30A H 0.5530 -0.0798 0.0638 0.179 Uiso 1 1 calc R
H30B H 0.6247 -0.0274 0.1124 0.179 Uiso 1 1 calc R
H30C H 0.5751 0.0389 0.0652 0.179 Uiso 1 1 calc R
C31 C 0.2665(7) 0.0128(5) 0.0652(2) 0.0985(18) Uani 1 1 d .
H31A H 0.1664 0.0329 0.0798 0.148 Uiso 1 1 calc R
H31B H 0.2518 -0.0475 0.0450 0.148 Uiso 1 1 calc R
H31C H 0.3065 0.0667 0.0440 0.148 Uiso 1 1 calc R
C15 C -0.0055(8) -0.2639(5) 0.5019(2) 0.0864(17) Uani 1 1 d .
H15A H -0.0601 -0.3281 0.5038 0.130 Uiso 1 1 calc R
H15B H -0.0735 -0.2109 0.5147 0.130 Uiso 1 1 calc R
H15C H 0.0899 -0.2669 0.5220 0.130 Uiso 1 1 calc R
C12 C 0.0376(5) -0.2415(4) 0.44638(16) 0.0526(11) Uani 1 1 d .
C32 C 0.3904(6) 0.2829(3) 0.27832(19) 0.0681(13) Uani 1 1 d .
H32A H 0.4675 0.3352 0.2715 0.102 Uiso 1 1 calc R
H32B H 0.4198 0.2469 0.3088 0.102 Uiso 1 1 calc R
H32C H 0.2874 0.3133 0.2828 0.102 Uiso 1 1 calc R

loop_
_atom_site_aniso_label
_atom_site_aniso_U_11
_atom_site_aniso_U_22
_atom_site_aniso_U_33
_atom_site_aniso_U_23
_atom_site_aniso_U_13
_atom_site_aniso_U_12
Ru1 0.03058(12) 0.02111(12) 0.03848(14) 0.00334(11) -0.00437(18) -0.00076(16)
N1 0.0404(14) 0.0234(12) 0.0391(15) 0.0030(10) -0.0106(18) -0.0039(16)
N2 0.0540(18) 0.0196(14) 0.0320(16) -0.0012(12) 0.0007(13) -0.0043(13)
N3 0.0432(15) 0.0184(14) 0.0346(16) 0.0013(13) -0.0044(14) -0.0027(12)
N4 0.0356(16) 0.0315(17) 0.053(2) 0.0059(16) 0.0057(17) 0.0051(15)
N5 0.0346(16) 0.0363(19) 0.0510(19) 0.0032(15) -0.0004(15) 0.0060(15)
N6 0.0383(18) 0.053(2) 0.107(3) 0.012(2) 0.008(2) 0.0019(17)
C1 0.0297(15) 0.0228(16) 0.036(2) 0.0031(14) -0.0036(14) 0.0025(13)
C2 0.0332(17) 0.0295(18) 0.0341(19) -0.0023(16) -0.0047(16) -0.0055(15)
C3 0.062(2) 0.036(2) 0.065(3) -0.016(2) -0.010(2) 0.008(2)
C4 0.082(3) 0.057(3) 0.057(3) -0.027(2) -0.009(3) -0.008(3)
C5 0.056(3) 0.079(3) 0.038(2) -0.006(2) -0.008(2) -0.011(2)
C6 0.041(2) 0.071(3) 0.045(2) 0.004(3) -0.0099(18) 0.008(2)
C7 0.0435(19) 0.039(2) 0.040(2) -0.0062(19) -0.0028(17) 0.0058(18)
C8 0.078(4) 0.140(5) 0.054(3) -0.014(3) -0.018(3) -0.017(4)
C9 0.0342(17) 0.0311(18) 0.0327(19) 0.0020(16) -0.0043(15) -0.0009(15)
C10 0.052(2) 0.034(2) 0.046(2) 0.0032(19) 0.000(2) 0.0044(19)
C11 0.052(2) 0.051(3) 0.051(3) -0.012(2) 0.010(2) 0.004(2)
C13 0.059(3) 0.048(3) 0.046(2) 0.015(2) 0.000(2) -0.001(2)
C14 0.048(2) 0.035(2) 0.040(2) 0.0051(18) 0.0042(17) 0.0033(18)
C16 0.0298(17) 0.0274(18) 0.0318(19) 0.0005(15) -0.0006(15) -0.0010(15)
C17 0.049(2) 0.0320(19) 0.038(2) -0.0029(17) -0.0027(18) 0.0046(17)
C18 0.074(3) 0.033(2) 0.048(2) -0.0113(19) 0.001(2) -0.004(2)
C19 0.060(3) 0.060(3) 0.040(2) -0.012(2) -0.001(2) -0.012(2)
C20 0.046(2) 0.065(3) 0.039(2) -0.002(2) -0.0112(18) 0.002(2)
C21 0.045(2) 0.038(2) 0.046(2) -0.0013(18) -0.0051(19) 0.0037(18)
C22 0.098(4) 0.096(4) 0.061(3) -0.031(3) -0.015(3) -0.008(4)
C23 0.0373(18) 0.0329(19) 0.049(2) 0.0046(19) 0.0086(17) -0.0060(18)
C24 0.0309(17) 0.035(2) 0.059(3) 0.0039(19) 0.0065(17) 0.0068(17)
C25 0.0293(19) 0.043(2) 0.066(3) 0.011(2) -0.006(2) -0.0072(17)
C26 0.037(2) 0.0273(19) 0.071(3) 0.000(2) 0.0009(19) -0.0085(17)
C27 0.036(2) 0.0259(17) 0.072(3) 0.0144(18) 0.0020(19) 0.0002(15)
C28 0.034(2) 0.0402(19) 0.050(2) 0.0189(17) -0.0043(16) -0.0052(16)
C29 0.065(3) 0.074(3) 0.049(3) -0.005(3) 0.013(2) -0.022(3)
C30 0.096(5) 0.158(7) 0.104(5) -0.056(5) 0.024(4) 0.004(5)
C31 0.087(4) 0.129(5) 0.079(4) -0.027(3) 0.009(4) -0.018(4)
C15 0.109(4) 0.098(4) 0.052(3) 0.010(3) 0.020(3) -0.009(3)
C12 0.053(2) 0.067(3) 0.038(2) 0.003(2) 0.0037(19) -0.010(2)
C32 0.076(3) 0.040(2) 0.088(4) -0.014(3) -0.007(3) -0.016(2)

loop_
_atom_type_symbol
_atom_type_description
_atom_type_scat_dispersion_real
_atom_type_scat_dispersion_imag
_atom_type_scat_source
C C 0.0033 0.0016 'International Tables Vol C Tables 4.2.6.8 and 6.1.1.4'
H H 0.0000 0.0000 'International Tables Vol C Tables 4.2.6.8 and 6.1.1.4'
N N 0.0061 0.0033 'International Tables Vol C Tables 4.2.6.8 and 6.1.1.4'
Ru Ru -1.2594 0.8363 'International Tables Vol C Tables 4.2.6.8 and 6.1.1.4'

loop_
_geom_angle_atom_site_label_1
_geom_angle_atom_site_label_2
_geom_angle_atom_site_label_3
_geom_angle
N1 Ru1 N4 86.83(13)
N1 Ru1 N3 61.51(10)
N4 Ru1 N3 87.02(12)
N1 Ru1 C25 94.81(15)
N4 Ru1 C25 140.81(13)
N3 Ru1 C25 127.86(14)
N1 Ru1 C24 106.61(14)
N4 Ru1 C24 166.27(13)
N3 Ru1 C24 101.72(13)
C25 Ru1 C24 37.55(15)
N1 Ru1 C27 143.01(13)
N4 Ru1 C27 88.49(13)
N3 Ru1 C27 154.71(13)
C25 Ru1 C27 67.09(14)
C24 Ru1 C27 79.08(13)
N1 Ru1 C23 137.66(13)
N4 Ru1 C23 131.13(13)
N3 Ru1 C23 97.63(12)
C25 Ru1 C23 68.31(16)
C24 Ru1 C23 37.85(13)
C27 Ru1 C23 67.26(14)
N1 Ru1 C28 173.73(12)
N4 Ru1 C28 99.32(13)
N3 Ru1 C28 119.72(13)
C25 Ru1 C28 79.66(15)
C24 Ru1 C28 67.19(13)
C27 Ru1 C28 36.95(14)
C23 Ru1 C28 37.33(13)
N1 Ru1 C26 109.69(13)
N4 Ru1 C26 104.97(13)
N3 Ru1 C26 165.17(13)
C25 Ru1 C26 38.05(14)
C24 Ru1 C26 68.30(14)
C27 Ru1 C26 37.24(14)
C23 Ru1 C26 81.20(15)
C28 Ru1 C26 67.66(15)
N1 Ru1 C1 31.01(10)
N4 Ru1 C1 86.60(11)
N3 Ru1 C1 30.50(10)
C25 Ru1 C1 113.95(13)
C24 Ru1 C1 106.33(12)
C27 Ru1 C1 172.52(13)
C23 Ru1 C1 120.18(12)
C28 Ru1 C1 149.79(13)
C26 Ru1 C1 139.51(13)
C1 N1 C2 128.2(3)
C1 N1 Ru1 95.14(19)
C2 N1 Ru1 129.7(2)
C1 N2 C9 126.1(3)
C1 N2 H2 117.0
C9 N2 H2 117.0
C1 N3 C16 129.6(3)
C1 N3 Ru1 94.8(2)
C16 N3 Ru1 135.6(2)
N5 N4 Ru1 121.5(3)
N6 N5 N4 177.8(4)
N3 C1 N1 108.6(3)
N3 C1 N2 125.2(3)
N1 C1 N2 126.2(3)
N3 C1 Ru1 54.74(16)
N1 C1 Ru1 53.85(15)
N2 C1 Ru1 178.5(2)
C3 C2 C7 118.2(3)
C3 C2 N1 117.8(3)
C7 C2 N1 123.9(3)
C2 C3 C4 119.0(4)
C2 C3 H3 120.5
C4 C3 H3 120.5
C5 C4 C3 123.4(4)
C5 C4 H4 118.3
C3 C4 H4 118.3
C4 C5 C6 116.7(4)
C4 C5 C8 121.0(5)
C6 C5 C8 122.2(5)
C7 C6 C5 122.3(4)
C7 C6 H6 118.9
C5 C6 H6 118.9
C6 C7 C2 120.3(4)
C6 C7 H7 119.8
C2 C7 H7 119.8
C5 C8 H8A 109.5
C5 C8 H8B 109.5
H8A C8 H8B 109.5
C5 C8 H8C 109.5
H8A C8 H8C 109.5
H8B C8 H8C 109.5
C14 C9 C10 118.5(3)
C14 C9 N2 118.7(3)
C10 C9 N2 122.7(3)
C11 C10 C9 120.0(4)
C11 C10 H10 120.0
C9 C10 H10 120.0
C10 C11 C12 122.2(4)
C10 C11 H11 118.9
C12 C11 H11 118.9
C12 C13 C14 121.2(4)
C12 C13 H13 119.4
C14 C13 H13 119.4
C9 C14 C13 120.8(4)
C9 C14 H14 119.6
C13 C14 H14 119.6
C21 C16 C17 117.7(3)
C21 C16 N3 119.6(3)
C17 C16 N3 122.4(3)
C18 C17 C16 121.2(4)
C18 C17 H17 119.4
C16 C17 H17 119.4
C17 C18 C19 120.9(4)
C17 C18 H18 119.5
C19 C18 H18 119.5
C18 C19 C20 117.7(4)
C18 C19 C22 121.5(4)
C20 C19 C22 120.7(4)
C21 C20 C19 121.0(4)
C21 C20 H20 119.5
C19 C20 H20 119.5
C20 C21 C16 121.4(4)
C20 C21 H21 119.3
C16 C21 H21 119.3
C19 C22 H22A 109.5
C19 C22 H22B 109.5
H22A C22 H22B 109.5
C19 C22 H22C 109.5
H22A C22 H22C 109.5
H22B C22 H22C 109.5
C28 C23 C24 117.8(3)
C28 C23 C29 123.9(4)
C24 C23 C29 118.2(4)
C28 C23 Ru1 71.6(2)
C24 C23 Ru1 69.8(2)
C29 C23 Ru1 128.7(3)
C25 C24 C23 120.8(3)
C25 C24 Ru1 70.2(2)
C23 C24 Ru1 72.32(19)
C25 C24 H24 119.6
C23 C24 H24 119.6
Ru1 C24 H24 130.6
C24 C25 C26 122.4(4)
C24 C25 Ru1 72.2(2)
C26 C25 Ru1 74.0(2)
C24 C25 H25 118.8
C26 C25 H25 118.8
Ru1 C25 H25 127.1
C27 C26 C25 115.4(4)
C27 C26 C32 123.2(4)
C25 C26 C32 121.4(4)
C27 C26 Ru1 70.2(2)
C25 C26 Ru1 67.9(2)
C32 C26 Ru1 131.7(3)
C28 C27 C26 123.2(3)
C28 C27 Ru1 72.1(2)
C26 C27 Ru1 72.5(2)
C28 C27 H27 118.4
C26 C27 H27 118.4
Ru1 C27 H27 129.7
C27 C28 C23 120.3(3)
C27 C28 Ru1 70.9(2)
C23 C28 Ru1 71.0(2)
C27 C28 H28 119.9
C23 C28 H28 119.9
Ru1 C28 H28 130.9
C31 C29 C30 110.0(4)
C31 C29 C23 113.9(4)
C30 C29 C23 110.8(4)
C31 C29 H29 107.3
C30 C29 H29 107.3
C23 C29 H29 107.3
C29 C30 H30A 109.5
C29 C30 H30B 109.5
H30A C30 H30B 109.5
C29 C30 H30C 109.5
H30A C30 H30C 109.5
H30B C30 H30C 109.5
C29 C31 H31A 109.5
C29 C31 H31B 109.5
H31A C31 H31B 109.5
C29 C31 H31C 109.5
H31A C31 H31C 109.5
H31B C31 H31C 109.5
C12 C15 H15A 109.5
C12 C15 H15B 109.5
H15A C15 H15B 109.5
C12 C15 H15C 109.5
H15A C15 H15C 109.5
H15B C15 H15C 109.5
C11 C12 C13 117.4(4)
C11 C12 C15 122.7(4)
C13 C12 C15 120.0(4)
C26 C32 H32A 109.5
C26 C32 H32B 109.5
H32A C32 H32B 109.5
C26 C32 H32C 109.5
H32A C32 H32C 109.5
H32B C32 H32C 109.5

loop_
_geom_bond_atom_site_label_1
_geom_bond_atom_site_label_2
_geom_bond_distance
Ru1 N1 2.103(2)
Ru1 N4 2.121(3)
Ru1 N3 2.125(3)
Ru1 C25 2.142(4)
Ru1 C24 2.168(3)
Ru1 C27 2.193(3)
Ru1 C23 2.200(4)
Ru1 C28 2.208(4)
Ru1 C26 2.222(4)
Ru1 C1 2.594(3)
N1 C1 1.342(4)
N1 C2 1.398(4)
N2 C1 1.369(4)
N2 C9 1.412(4)
N2 H2 0.8600
N3 C1 1.321(4)
N3 C16 1.400(4)
N4 N5 1.197(4)
N5 N6 1.149(4)
C2 C3 1.388(5)
C2 C7 1.389(5)
C3 C4 1.390(6)
C3 H3 0.9300
C4 C5 1.351(6)
C4 H4 0.9300
C5 C6 1.379(6)
C5 C8 1.511(6)
C6 C7 1.372(5)
C6 H6 0.9300
C7 H7 0.9300
C8 H8A 0.9600
C8 H8B 0.9600
C8 H8C 0.9600
C9 C14 1.380(5)
C9 C10 1.388(5)
C10 C11 1.376(5)
C10 H10 0.9300
C11 C12 1.380(6)
C11 H11 0.9300
C13 C12 1.383(6)
C13 C14 1.385(5)
C13 H13 0.9300
C14 H14 0.9300
C16 C21 1.382(5)
C16 C17 1.392(5)
C17 C18 1.378(5)
C17 H17 0.9300
C18 C19 1.388(6)
C18 H18 0.9300
C19 C20 1.394(6)
C19 C22 1.518(6)
C20 C21 1.374(5)
C20 H20 0.9300
C21 H21 0.9300
C22 H22A 0.9600
C22 H22B 0.9600
C22 H22C 0.9600
C23 C28 1.411(5)
C23 C24 1.417(5)
C23 C29 1.529(6)
C24 C25 1.387(6)
C24 H24 0.9300
C25 C26 1.424(5)
C25 H25 0.9300
C26 C27 1.410(5)
C26 C32 1.489(6)
C27 C28 1.395(5)
C27 H27 0.9300
C28 H28 0.9300
C29 C31 1.499(7)
C29 C30 1.515(7)
C29 H29 0.9800
C30 H30A 0.9600
C30 H30B 0.9600
C30 H30C 0.9600
C31 H31A 0.9600
C31 H31B 0.9600
C31 H31C 0.9600
C15 C12 1.526(6)
C15 H15A 0.9600
C15 H15B 0.9600
C15 H15C 0.9600
C32 H32A 0.9600
C32 H32B 0.9600
C32 H32C 0.9600

loop_
_geom_torsion_atom_site_label_1
_geom_torsion_atom_site_label_2
_geom_torsion_atom_site_label_3
_geom_torsion_atom_site_label_4
_geom_torsion
N4 Ru1 N1 C1 88.7(2)
N3 Ru1 N1 C1 0.34(19)
C25 Ru1 N1 C1 -130.6(2)
C24 Ru1 N1 C1 -94.2(2)
C27 Ru1 N1 C1 171.9(2)
C23 Ru1 N1 C1 -67.9(3)
C28 Ru1 N1 C1 -102.6(11)
C26 Ru1 N1 C1 -166.6(2)
N4 Ru1 N1 C2 -119.5(3)
N3 Ru1 N1 C2 152.1(3)
C25 Ru1 N1 C2 21.2(3)
C24 Ru1 N1 C2 57.6(3)
C27 Ru1 N1 C2 -36.3(4)
C23 Ru1 N1 C2 83.9(3)
C28 Ru1 N1 C2 49.2(12)
C26 Ru1 N1 C2 -14.8(3)
C1 Ru1 N1 C2 151.8(4)
N1 Ru1 N3 C1 -0.3(2)
N4 Ru1 N3 C1 -88.4(2)
C25 Ru1 N3 C1 72.1(3)
C24 Ru1 N3 C1 102.3(2)
C27 Ru1 N3 C1 -168.5(3)
C23 Ru1 N3 C1 140.5(2)
C28 Ru1 N3 C1 172.6(2)
C26 Ru1 N3 C1 56.1(6)
N1 Ru1 N3 C16 176.7(4)
N4 Ru1 N3 C16 88.6(3)
C25 Ru1 N3 C16 -110.9(3)
C24 Ru1 N3 C16 -80.7(3)
C27 Ru1 N3 C16 8.5(5)
C23 Ru1 N3 C16 -42.5(3)
C28 Ru1 N3 C16 -10.4(4)
C26 Ru1 N3 C16 -126.9(5)
C1 Ru1 N3 C16 177.0(5)
N1 Ru1 N4 N5 -36.5(3)
N3 Ru1 N4 N5 25.1(3)
C25 Ru1 N4 N5 -130.2(4)
C24 Ru1 N4 N5 155.2(5)
C27 Ru1 N4 N5 -179.8(3)
C23 Ru1 N4 N5 122.7(3)
C28 Ru1 N4 N5 144.8(3)
C26 Ru1 N4 N5 -146.0(3)
C1 Ru1 N4 N5 -5.4(3)
Ru1 N4 N5 N6 159(12)
C16 N3 C1 N1 -176.8(3)
Ru1 N3 C1 N1 0.5(3)
C16 N3 C1 N2 0.9(6)
Ru1 N3 C1 N2 178.2(3)
C16 N3 C1 Ru1 -177.3(4)
C2 N1 C1 N3 -153.0(3)
Ru1 N1 C1 N3 -0.5(3)
C2 N1 C1 N2 29.4(6)
Ru1 N1 C1 N2 -178.2(3)
C2 N1 C1 Ru1 -152.4(4)
C9 N2 C1 N3 -157.1(3)
C9 N2 C1 N1 20.2(6)
C9 N2 C1 Ru1 -72(10)
N1 Ru1 C1 N3 179.4(3)
N4 Ru1 C1 N3 89.9(2)
C25 Ru1 C1 N3 -124.7(2)
C24 Ru1 C1 N3 -85.4(2)
C27 Ru1 C1 N3 138.9(9)
C23 Ru1 C1 N3 -46.8(2)
C28 Ru1 C1 N3 -12.8(3)
C26 Ru1 C1 N3 -160.9(2)
N4 Ru1 C1 N1 -89.5(2)
N3 Ru1 C1 N1 -179.4(3)
C25 Ru1 C1 N1 55.9(3)
C24 Ru1 C1 N1 95.2(2)
C27 Ru1 C1 N1 -40.5(10)
C23 Ru1 C1 N1 133.8(2)
C28 Ru1 C1 N1 167.8(2)
C26 Ru1 C1 N1 19.7(3)
N1 Ru1 C1 N2 93(10)
N4 Ru1 C1 N2 3(10)
N3 Ru1 C1 N2 -86(10)
C25 Ru1 C1 N2 149(10)
C24 Ru1 C1 N2 -172(100)
C27 Ru1 C1 N2 53(10)
C23 Ru1 C1 N2 -133(10)
C28 Ru1 C1 N2 -99(10)
C26 Ru1 C1 N2 113(10)
C1 N1 C2 C3 -152.3(4)
Ru1 N1 C2 C3 64.5(4)
C1 N1 C2 C7 31.2(6)
Ru1 N1 C2 C7 -112.0(3)
C7 C2 C3 C4 0.7(6)
N1 C2 C3 C4 -176.0(4)
C2 C3 C4 C5 -0.7(7)
C3 C4 C5 C6 0.5(7)
C3 C4 C5 C8 -177.8(5)
C4 C5 C6 C7 -0.3(7)
C8 C5 C6 C7 177.9(4)
C5 C6 C7 C2 0.4(6)
C3 C2 C7 C6 -0.6(6)
N1 C2 C7 C6 175.9(4)
C1 N2 C9 C14 -150.3(3)
C1 N2 C9 C10 34.0(5)
C14 C9 C10 C11 -0.1(6)
N2 C9 C10 C11 175.7(3)
C9 C10 C11 C12 -0.5(6)
C10 C9 C14 C13 0.6(6)
N2 C9 C14 C13 -175.4(3)
C12 C13 C14 C9 -0.5(6)
C1 N3 C16 C21 132.7(4)
Ru1 N3 C16 C21 -43.4(5)
C1 N3 C16 C17 -53.4(5)
Ru1 N3 C16 C17 130.5(3)
C21 C16 C17 C18 2.3(5)
N3 C16 C17 C18 -171.7(4)
C16 C17 C18 C19 -0.4(6)
C17 C18 C19 C20 -1.4(6)
C17 C18 C19 C22 176.1(4)
C18 C19 C20 C21 1.3(6)
C22 C19 C20 C21 -176.2(4)
C19 C20 C21 C16 0.6(6)
C17 C16 C21 C20 -2.4(5)
N3 C16 C21 C20 171.8(4)
N1 Ru1 C23 C28 -174.11(18)
N4 Ru1 C23 C28 37.8(3)
N3 Ru1 C23 C28 130.5(2)
C25 Ru1 C23 C28 -101.7(2)
C24 Ru1 C23 C28 -130.2(3)
C27 Ru1 C23 C28 -28.4(2)
C26 Ru1 C23 C28 -64.5(2)
C1 Ru1 C23 C28 152.39(19)
N1 Ru1 C23 C24 -43.9(3)
N4 Ru1 C23 C24 168.0(2)
N3 Ru1 C23 C24 -99.3(2)
C25 Ru1 C23 C24 28.5(2)
C27 Ru1 C23 C24 101.8(2)
C28 Ru1 C23 C24 130.2(3)
C26 Ru1 C23 C24 65.8(2)
C1 Ru1 C23 C24 -77.4(2)
N1 Ru1 C23 C29 66.7(4)
N4 Ru1 C23 C29 -81.4(4)
N3 Ru1 C23 C29 11.3(4)
C25 Ru1 C23 C29 139.1(4)
C24 Ru1 C23 C29 110.6(4)
C27 Ru1 C23 C29 -147.6(4)
C28 Ru1 C23 C29 -119.2(4)
C26 Ru1 C23 C29 176.3(4)
C1 Ru1 C23 C29 33.2(4)
C28 C23 C24 C25 2.2(5)
C29 C23 C24 C25 -176.8(3)
Ru1 C23 C24 C25 -52.9(3)
C28 C23 C24 Ru1 55.0(3)
C29 C23 C24 Ru1 -124.0(3)
N1 Ru1 C24 C25 -75.9(2)
N4 Ru1 C24 C25 92.0(6)
N3 Ru1 C24 C25 -139.3(2)
C27 Ru1 C24 C25 66.5(2)
C23 Ru1 C24 C25 133.3(3)
C28 Ru1 C24 C25 103.2(3)
C26 Ru1 C24 C25 29.2(2)
C1 Ru1 C24 C25 -108.2(2)
N1 Ru1 C24 C23 150.8(2)
N4 Ru1 C24 C23 -41.3(6)
N3 Ru1 C24 C23 87.4(2)
C25 Ru1 C24 C23 -133.3(3)
C27 Ru1 C24 C23 -66.8(2)
C28 Ru1 C24 C23 -30.1(2)
C26 Ru1 C24 C23 -104.1(2)
C1 Ru1 C24 C23 118.5(2)
C23 C24 C25 C26 -3.1(6)
Ru1 C24 C25 C26 -56.9(3)
C23 C24 C25 Ru1 53.8(3)
N1 Ru1 C25 C24 111.2(2)
N4 Ru1 C25 C24 -157.9(2)
N3 Ru1 C25 C24 53.9(3)
C27 Ru1 C25 C24 -102.3(3)
C23 Ru1 C25 C24 -28.7(2)
C28 Ru1 C25 C24 -65.8(2)
C26 Ru1 C25 C24 -132.7(4)
C1 Ru1 C25 C24 85.8(2)
N1 Ru1 C25 C26 -116.2(3)
N4 Ru1 C25 C26 -25.3(4)
N3 Ru1 C25 C26 -173.4(2)
C24 Ru1 C25 C26 132.7(4)
C27 Ru1 C25 C26 30.4(3)
C23 Ru1 C25 C26 103.9(3)
C28 Ru1 C25 C26 66.8(3)
C1 Ru1 C25 C26 -141.5(2)
C24 C25 C26 C27 2.7(5)
Ru1 C25 C26 C27 -53.4(3)
C24 C25 C26 C32 -177.5(4)
Ru1 C25 C26 C32 126.4(4)
C24 C25 C26 Ru1 56.1(3)
N1 Ru1 C26 C27 -158.6(2)
N4 Ru1 C26 C27 -66.6(2)
N3 Ru1 C26 C27 150.3(5)
C25 Ru1 C26 C27 129.6(4)
C24 Ru1 C26 C27 100.8(3)
C23 Ru1 C26 C27 63.7(2)
C28 Ru1 C26 C27 27.5(2)
C1 Ru1 C26 C27 -169.2(2)
N1 Ru1 C26 C25 71.8(3)
N4 Ru1 C26 C25 163.8(2)
N3 Ru1 C26 C25 20.7(7)
C24 Ru1 C26 C25 -28.8(3)
C27 Ru1 C26 C25 -129.6(4)
C23 Ru1 C26 C25 -65.9(3)
C28 Ru1 C26 C25 -102.1(3)
C1 Ru1 C26 C25 61.2(3)
N1 Ru1 C26 C32 -41.3(4)
N4 Ru1 C26 C32 50.7(4)
N3 Ru1 C26 C32 -92.4(6)
C25 Ru1 C26 C32 -113.1(5)
C24 Ru1 C26 C32 -141.9(4)
C27 Ru1 C26 C32 117.3(5)
C23 Ru1 C26 C32 -179.0(4)
C28 Ru1 C26 C32 144.8(4)
C1 Ru1 C26 C32 -51.9(5)
C25 C26 C27 C28 -1.6(5)
C32 C26 C27 C28 178.6(4)
Ru1 C26 C27 C28 -53.8(3)
C25 C26 C27 Ru1 52.2(3)
C32 C26 C27 Ru1 -127.6(4)
N1 Ru1 C27 C28 169.6(2)
N4 Ru1 C27 C28 -107.7(2)
N3 Ru1 C27 C28 -28.0(4)
C25 Ru1 C27 C28 103.7(2)
C24 Ru1 C27 C28 66.4(2)
C23 Ru1 C27 C28 28.69(19)
C26 Ru1 C27 C28 134.8(3)
C1 Ru1 C27 C28 -156.7(8)
N1 Ru1 C27 C26 34.8(3)
N4 Ru1 C27 C26 117.5(2)
N3 Ru1 C27 C26 -162.7(3)
C25 Ru1 C27 C26 -31.0(2)
C24 Ru1 C27 C26 -68.4(2)
C23 Ru1 C27 C26 -106.1(2)
C28 Ru1 C27 C26 -134.8(3)
C1 Ru1 C27 C26 68.5(9)
C26 C27 C28 C23 0.9(5)
Ru1 C27 C28 C23 -53.1(3)
C26 C27 C28 Ru1 54.0(3)
C24 C23 C28 C27 -1.1(5)
C29 C23 C28 C27 177.8(3)
Ru1 C23 C28 C27 53.1(3)
C24 C23 C28 Ru1 -54.1(3)
C29 C23 C28 Ru1 124.8(3)
N1 Ru1 C28 C27 -93.8(11)
N4 Ru1 C28 C27 74.8(2)
N3 Ru1 C28 C27 166.66(19)
C25 Ru1 C28 C27 -65.4(2)
C24 Ru1 C28 C27 -102.5(2)
C23 Ru1 C28 C27 -133.1(3)
C26 Ru1 C28 C27 -27.7(2)
C1 Ru1 C28 C27 174.1(2)
N1 Ru1 C28 C23 39.3(12)
N4 Ru1 C28 C23 -152.1(2)
N3 Ru1 C28 C23 -60.2(2)
C25 Ru1 C28 C23 67.6(2)
C24 Ru1 C28 C23 30.5(2)
C27 Ru1 C28 C23 133.1(3)
C26 Ru1 C28 C23 105.4(2)
C1 Ru1 C28 C23 -52.8(3)
C28 C23 C29 C31 0.0(6)
C24 C23 C29 C31 178.9(4)
Ru1 C23 C29 C31 93.0(5)
C28 C23 C29 C30 124.6(5)
C24 C23 C29 C30 -56.5(6)
Ru1 C23 C29 C30 -142.4(4)
C10 C11 C12 C13 0.5(7)
C10 C11 C12 C15 -179.2(4)
C14 C13 C12 C11 0.0(6)
C14 C13 C12 C15 179.7(4)
